data_1547197
loop_
_publ_author_name
'Lin, Zhichen'
'Hu, Zhongyan'
'Zhang, Xin'
'Dong, Jinhuan'
'Liu, Jian-Biao'
'Chen, De-Zhan'
'Xu, Xianxiu'

_publ_section_title
;
 Tandem Synthesis of Pyrrolo[2,3-b]quinolones via Cadogen-Type Reaction.
;
_journal_issue 19
_journal_name_full 'Organic letters'
_journal_page_first 5284
_journal_page_last 5287
_journal_paper_doi 10.1021/acs.orglett.7b02558
_journal_volume 19
_journal_year 2017
_chemical_formula_moiety 'C20 H16 N2 O4, C2 H6 O2'
_chemical_formula_sum 'C22 H22 N2 O6'
_chemical_formula_weight 410.41
_space_group_crystal_system monoclinic
_space_group_IT_number 4
_space_group_name_Hall 'P 2yb'
_space_group_name_H-M_alt 'P 1 21 1'
_symmetry_space_group_name_Hall 'P 2yb'
_symmetry_space_group_name_H-M 'P 1 21 1'
_atom_sites_solution_hydrogens geom
_atom_sites_solution_primary direct
_audit_creation_date 2017-06-24
_audit_creation_method
;
Olex2 1.2
(compiled 2017.03.28 svn.r3405 for OlexSys, GUI svn.r5337)
;
_cell_angle_alpha 90
_cell_angle_beta 97.095(4)
_cell_angle_gamma 90
_cell_formula_units_Z 2
_cell_length_a 6.1050(12)
_cell_length_b 17.278(3)
_cell_length_c 9.698(2)
_cell_measurement_reflns_used 967
_cell_measurement_temperature 293(2)
_cell_measurement_theta_max 20.288
_cell_measurement_theta_min 2.421
_cell_volume 1015.1(3)
_computing_cell_refinement 'SAINT V8.18C (?, 2016)'
_computing_data_reduction 'SAINT V8.18C (?, 2016)'
_computing_molecular_graphics 'Olex2 (Dolomanov et al., 2009)'
_computing_publication_material 'Olex2 (Dolomanov et al., 2009)'
_computing_structure_refinement 'XL (Sheldrick, 2008)'
_computing_structure_solution 'SIR2004 (Burla et al., 2007)'
_diffrn_ambient_temperature 293(2)
_diffrn_measured_fraction_theta_full 1.000
_diffrn_measured_fraction_theta_max 0.999
_diffrn_measurement_device_type 'Bruker P4'
_diffrn_measurement_method '\w scans'
_diffrn_radiation_monochromator graphite
_diffrn_radiation_type MoK\a
_diffrn_radiation_wavelength 0.71069
_diffrn_reflns_av_R_equivalents 0.0392
_diffrn_reflns_av_unetI/netI 0.0623
_diffrn_reflns_Laue_measured_fraction_full 1.000
_diffrn_reflns_Laue_measured_fraction_max 0.999
_diffrn_reflns_limit_h_max 6
_diffrn_reflns_limit_h_min -7
_diffrn_reflns_limit_k_max 21
_diffrn_reflns_limit_k_min -19
_diffrn_reflns_limit_l_max 11
_diffrn_reflns_limit_l_min -11
_diffrn_reflns_number 6305
_diffrn_reflns_point_group_measured_fraction_full 0.911
_diffrn_reflns_point_group_measured_fraction_max 0.905
_diffrn_reflns_theta_full 25.240
_diffrn_reflns_theta_max 25.793
_diffrn_reflns_theta_min 2.116
_exptl_absorpt_coefficient_mu 0.099
_exptl_absorpt_correction_T_max 0.9892
_exptl_absorpt_correction_T_min 0.9748
_exptl_absorpt_correction_type none
_exptl_crystal_colour 'clear light colourless'
_exptl_crystal_colour_lustre clear
_exptl_crystal_colour_modifier light
_exptl_crystal_colour_primary colourless
_exptl_crystal_density_diffrn 1.343
_exptl_crystal_density_method 'not measured'
_exptl_crystal_description block
_exptl_crystal_F_000 432
_exptl_crystal_size_max 0.26
_exptl_crystal_size_mid 0.23
_exptl_crystal_size_min 0.11
_refine_diff_density_max 0.232
_refine_diff_density_min -0.208
_refine_diff_density_rms 0.040
_refine_ls_abs_structure_details
;
 Flack x determined using 787 quotients [(I+)-(I-)]/[(I+)+(I-)]
 (Parsons, Flack and Wagner, Acta Cryst. B69 (2013) 249-259).
;
_refine_ls_abs_structure_Flack -0.3(10)
_refine_ls_extinction_coef 0.012(4)
_refine_ls_extinction_expression Fc^*^=kFc[1+0.001xFc^2^\l^3^/sin(2\q)]^-1/4^
_refine_ls_extinction_method 'SHELXL-2014/7 (Sheldrick 2014'
_refine_ls_goodness_of_fit_ref 1.022
_refine_ls_hydrogen_treatment constr
_refine_ls_matrix_type full
_refine_ls_number_parameters 275
_refine_ls_number_reflns 3535
_refine_ls_number_restraints 1
_refine_ls_restrained_S_all 1.022
_refine_ls_R_factor_all 0.0838
_refine_ls_R_factor_gt 0.0494
_refine_ls_shift/su_max 0.000
_refine_ls_shift/su_mean 0.000
_refine_ls_structure_factor_coef Fsqd
_refine_ls_weighting_details 'w=1/[\s^2^(Fo^2^)+(0.0451P)^2^+0.4182P] where P=(Fo^2^+2Fc^2^)/3'
_refine_ls_weighting_scheme calc
_refine_ls_wR_factor_gt 0.1054
_refine_ls_wR_factor_ref 0.1317
_reflns_Friedel_coverage 0.750
_reflns_Friedel_fraction_full 0.815
_reflns_Friedel_fraction_max 0.804
_reflns_number_gt 2420
_reflns_number_total 3535
_reflns_threshold_expression 'I > 2\s(I)'
_cod_data_source_file ol7b02558_si_002.cif
_cod_data_source_block 11
_cod_depositor_comments 'Adding full bibliography for 1547197.cif.'
_cod_original_cell_volume 1015.1(4)
_cod_database_code 1547197
_shelx_shelxl_version_number 2014/7
_shelx_space_group_comment
;
The symmetry employed for this shelxl refinement is uniquely defined
by the following loop, which should always be used as a source of
symmetry information in preference to the above space-group names.
They are only intended as comments.
;
_shelx_estimated_absorpt_t_max 0.989
_shelx_estimated_absorpt_t_min 0.975
_olex2_refinement_description
;
1. Fixed Uiso
 At 1.2 times of:
  All C(H) groups, All C(H,H) groups, All N(H) groups
 At 1.5 times of:
  All O(H) groups
2.a Secondary CH2 refined with riding coordinates:
 C19(H19A,H19B), C20(H20A,H20B), C21(H21A,H21B), C22(H22A,H22B)
2.b Aromatic/amide H refined with riding coordinates:
 C1(H1), C2(H2), C3(H3), C4(H4), C13(H13), C14(H14), C15(H15), C16(H16),
 C17(H17), N1(H1A), N2(H2A)
2.c Idealised tetrahedral OH refined as rotating group:
 O4(H4A), O5(H5), O6(H6)
;
_olex2_submission_special_instructions 'No special instructions were received'

loop_
_space_group_symop_operation_xyz
'x, y, z'
'-x, y+1/2, -z'

loop_
_atom_site_label
_atom_site_type_symbol
_atom_site_fract_x
_atom_site_fract_y
_atom_site_fract_z
_atom_site_U_iso_or_equiv
_atom_site_adp_type
_atom_site_occupancy
_atom_site_site_symmetry_order
_atom_site_calc_flag
_atom_site_refinement_flags_posn
C1 C -1.4387(9) -0.0657(4) -1.2995(6) 0.0500(15) Uani 1 1 d .
H1 H -1.5007 -0.0906 -1.3800 0.060 Uiso 1 1 calc R
C2 C -1.5527(10) -0.0071(4) -1.2451(7) 0.0612(18) Uani 1 1 d .
H2 H -1.6924 0.0066 -1.2873 0.073 Uiso 1 1 calc R
C3 C -1.4596(11) 0.0317(4) -1.1270(7) 0.0632(18) Uani 1 1 d .
H3 H -1.5344 0.0730 -1.0930 0.076 Uiso 1 1 calc R
C4 C -1.2582(11) 0.0097(4) -1.0600(7) 0.0565(16) Uani 1 1 d .
H4 H -1.1982 0.0354 -0.9799 0.068 Uiso 1 1 calc R
C5 C -1.1433(9) -0.0513(3) -1.1119(6) 0.0436(14) Uani 1 1 d .
C6 C -1.2285(9) -0.0889(3) -1.2355(5) 0.0405(13) Uani 1 1 d .
C7 C -1.1076(8) -0.1504(3) -1.2992(5) 0.0399(13) Uani 1 1 d .
C8 C -0.9112(8) -0.1751(3) -1.2141(5) 0.0346(11) Uani 1 1 d .
C9 C -0.8380(9) -0.1353(3) -1.0923(5) 0.0364(12) Uani 1 1 d .
C10 C -0.5920(8) -0.2271(3) -1.1156(5) 0.0373(12) Uani 1 1 d .
C11 C -0.7520(8) -0.2359(3) -1.2274(5) 0.0352(11) Uani 1 1 d .
C12 C -0.7624(8) -0.2926(3) -1.3412(5) 0.0370(12) Uani 1 1 d .
C13 C -0.9434(9) -0.3411(3) -1.3645(6) 0.0516(15) Uani 1 1 d .
H13 H -1.0553 -0.3384 -1.3077 0.062 Uiso 1 1 calc R
C14 C -0.9570(11) -0.3943(4) -1.4742(7) 0.0629(18) Uani 1 1 d .
H14 H -1.0777 -0.4275 -1.4893 0.075 Uiso 1 1 calc R
C15 C -0.7957(10) -0.3981(4) -1.5587(6) 0.0532(16) Uani 1 1 d .
H15 H -0.8052 -0.4336 -1.6312 0.064 Uiso 1 1 calc R
C16 C -0.6181(10) -0.3487(4) -1.5362(6) 0.0524(15) Uani 1 1 d .
H16 H -0.5087 -0.3507 -1.5949 0.063 Uiso 1 1 calc R
C17 C -0.5998(9) -0.2968(4) -1.4288(5) 0.0461(14) Uani 1 1 d .
H17 H -0.4779 -0.2642 -1.4146 0.055 Uiso 1 1 calc R
C18 C -0.3961(9) -0.2728(3) -1.0699(6) 0.0416(13) Uani 1 1 d .
C19 C -0.0876(9) -0.2790(4) -0.8920(6) 0.0522(15) Uani 1 1 d .
H19A H 0.0275 -0.2806 -0.9525 0.063 Uiso 1 1 calc R
H19B H -0.1252 -0.3316 -0.8690 0.063 Uiso 1 1 calc R
C20 C -0.0124(10) -0.2343(5) -0.7634(6) 0.0639(17) Uani 1 1 d .
H20A H 0.1218 -0.2568 -0.7159 0.077 Uiso 1 1 calc R
H20B H 0.0176 -0.1811 -0.7865 0.077 Uiso 1 1 calc R
C21 C -0.5742(13) -0.5556(5) -1.2991(8) 0.085(2) Uani 1 1 d .
H21A H -0.6715 -0.5285 -1.2436 0.102 Uiso 1 1 calc R
H21B H -0.6537 -0.5645 -1.3907 0.102 Uiso 1 1 calc R
C22 C -0.3806(15) -0.5094(5) -1.3106(7) 0.089(3) Uani 1 1 d .
H22A H -0.2832 -0.5381 -1.3636 0.107 Uiso 1 1 calc R
H22B H -0.4253 -0.4628 -1.3625 0.107 Uiso 1 1 calc R
N1 N -0.9421(7) -0.0742(2) -1.0424(4) 0.0437(12) Uani 1 1 d .
H1A H -0.8845 -0.0501 -0.9692 0.052 Uiso 1 1 calc R
N2 N -0.6466(7) -0.1645(2) -1.0340(4) 0.0392(11) Uani 1 1 d .
H2A H -0.5700 -0.1479 -0.9595 0.047 Uiso 1 1 calc R
O1 O -1.1746(6) -0.1766(2) -1.4164(4) 0.0530(11) Uani 1 1 d .
O2 O -0.3400(6) -0.3321(2) -1.1218(4) 0.0561(11) Uani 1 1 d .
O3 O -0.2807(6) -0.2387(2) -0.9594(4) 0.0518(10) Uani 1 1 d .
O4 O -0.1842(8) -0.2374(3) -0.6769(4) 0.0742(14) Uani 1 1 d .
H4A H -0.1412 -0.2177 -0.6014 0.111 Uiso 1 1 calc GR
O5 O -0.5092(10) -0.6280(3) -1.2352(5) 0.098(2) Uani 1 1 d .
H5 H -0.6134 -0.6583 -1.2458 0.147 Uiso 1 1 calc GR
O6 O -0.2603(9) -0.4876(2) -1.1818(5) 0.0757(14) Uani 1 1 d .
H6 H -0.2765 -0.4411 -1.1690 0.113 Uiso 1 1 calc GR

loop_
_atom_site_aniso_label
_atom_site_aniso_U_11
_atom_site_aniso_U_22
_atom_site_aniso_U_33
_atom_site_aniso_U_23
_atom_site_aniso_U_13
_atom_site_aniso_U_12
C1 0.041(3) 0.063(4) 0.047(3) 0.012(3) 0.009(3) 0.002(3)
C2 0.050(4) 0.072(5) 0.065(4) 0.022(4) 0.019(3) 0.005(3)
C3 0.072(5) 0.060(4) 0.062(4) 0.013(4) 0.027(4) 0.022(4)
C4 0.066(4) 0.051(4) 0.055(4) 0.005(3) 0.018(3) 0.010(3)
C5 0.048(3) 0.046(3) 0.039(3) 0.007(3) 0.014(3) 0.004(3)
C6 0.047(3) 0.040(3) 0.036(3) 0.012(2) 0.009(2) -0.002(3)
C7 0.043(3) 0.042(3) 0.035(3) 0.001(3) 0.007(2) -0.006(3)
C8 0.040(3) 0.031(3) 0.033(3) -0.002(2) 0.004(2) -0.002(2)
C9 0.041(3) 0.034(3) 0.035(3) 0.000(2) 0.005(2) -0.001(2)
C10 0.043(3) 0.035(3) 0.033(3) -0.007(2) 0.001(2) 0.005(2)
C11 0.042(3) 0.031(3) 0.034(3) -0.002(2) 0.008(2) -0.005(2)
C12 0.040(3) 0.038(3) 0.032(3) -0.003(2) 0.002(2) 0.001(3)
C13 0.051(3) 0.049(4) 0.057(4) -0.017(3) 0.016(3) -0.008(3)
C14 0.064(4) 0.049(4) 0.074(5) -0.024(4) 0.004(3) -0.015(3)
C15 0.060(4) 0.052(4) 0.046(3) -0.019(3) 0.000(3) 0.012(3)
C16 0.054(4) 0.063(4) 0.042(3) -0.009(3) 0.011(3) 0.006(3)
C17 0.044(3) 0.053(4) 0.041(3) -0.001(3) 0.003(2) -0.003(3)
C18 0.044(3) 0.040(3) 0.040(3) 0.002(3) 0.001(2) -0.004(3)
C19 0.044(3) 0.054(4) 0.056(4) 0.006(3) -0.005(3) 0.011(3)
C20 0.059(4) 0.075(5) 0.054(4) 0.012(4) -0.010(3) -0.008(4)
C21 0.101(6) 0.089(6) 0.060(5) 0.012(4) -0.012(4) -0.006(5)
C22 0.136(7) 0.069(5) 0.057(4) 0.022(4) -0.016(5) -0.006(5)
N1 0.055(3) 0.036(3) 0.039(3) -0.009(2) 0.002(2) 0.005(2)
N2 0.047(3) 0.035(2) 0.033(2) -0.007(2) -0.0032(19) 0.002(2)
O1 0.056(2) 0.061(3) 0.040(2) -0.006(2) -0.0058(17) 0.006(2)
O2 0.062(3) 0.052(3) 0.052(2) -0.012(2) 0.001(2) 0.016(2)
O3 0.053(2) 0.054(2) 0.044(2) -0.008(2) -0.0095(18) 0.010(2)
O4 0.081(3) 0.098(4) 0.041(2) -0.003(3) -0.003(2) 0.000(3)
O5 0.128(5) 0.089(4) 0.065(3) 0.040(3) -0.037(3) -0.046(3)
O6 0.114(4) 0.042(3) 0.065(3) 0.010(2) -0.013(3) 0.005(3)

loop_
_atom_type_symbol
_atom_type_description
_atom_type_scat_dispersion_real
_atom_type_scat_dispersion_imag
_atom_type_scat_source
C C 0.0033 0.0016 'International Tables Vol C Tables 4.2.6.8 and 6.1.1.4'
H H 0.0000 0.0000 'International Tables Vol C Tables 4.2.6.8 and 6.1.1.4'
N N 0.0061 0.0033 'International Tables Vol C Tables 4.2.6.8 and 6.1.1.4'
O O 0.0106 0.0060 'International Tables Vol C Tables 4.2.6.8 and 6.1.1.4'

loop_
_geom_angle_atom_site_label_1
_geom_angle_atom_site_label_2
_geom_angle_atom_site_label_3
_geom_angle
C2 C1 H1 119.4
C2 C1 C6 121.1(6)
C6 C1 H1 119.4
C1 C2 H2 120.0
C1 C2 C3 120.0(6)
C3 C2 H2 120.0
C2 C3 H3 119.7
C4 C3 C2 120.6(6)
C4 C3 H3 119.7
C3 C4 H4 120.0
C3 C4 C5 120.0(6)
C5 C4 H4 120.0
C4 C5 C6 120.5(5)
N1 C5 C4 119.7(5)
N1 C5 C6 119.7(5)
C1 C6 C7 119.7(5)
C5 C6 C1 117.7(5)
C5 C6 C7 122.6(5)
C8 C7 C6 113.6(4)
O1 C7 C6 121.4(5)
O1 C7 C8 125.0(5)
C7 C8 C11 133.4(5)
C9 C8 C7 119.9(5)
C9 C8 C11 106.6(4)
N1 C9 C8 125.0(5)
N2 C9 C8 110.2(4)
N2 C9 N1 124.7(5)
C11 C10 C18 131.1(5)
C11 C10 N2 109.5(4)
N2 C10 C18 119.3(4)
C8 C11 C12 125.7(4)
C10 C11 C8 105.6(4)
C10 C11 C12 128.7(5)
C13 C12 C11 119.0(5)
C13 C12 C17 119.1(5)
C17 C12 C11 121.8(5)
C12 C13 H13 120.2
C12 C13 C14 119.5(5)
C14 C13 H13 120.2
C13 C14 H14 119.7
C15 C14 C13 120.6(6)
C15 C14 H14 119.7
C14 C15 H15 120.3
C14 C15 C16 119.4(5)
C16 C15 H15 120.3
C15 C16 H16 119.5
C17 C16 C15 121.1(6)
C17 C16 H16 119.5
C12 C17 H17 119.9
C16 C17 C12 120.2(5)
C16 C17 H17 119.9
O2 C18 C10 126.7(5)
O2 C18 O3 123.7(5)
O3 C18 C10 109.6(5)
H19A C19 H19B 108.7
C20 C19 H19A 110.5
C20 C19 H19B 110.5
O3 C19 H19A 110.5
O3 C19 H19B 110.5
O3 C19 C20 106.1(5)
C19 C20 H20A 110.2
C19 C20 H20B 110.2
H20A C20 H20B 108.5
O4 C20 C19 107.5(5)
O4 C20 H20A 110.2
O4 C20 H20B 110.2
H21A C21 H21B 108.3
C22 C21 H21A 109.8
C22 C21 H21B 109.8
O5 C21 H21A 109.8
O5 C21 H21B 109.8
O5 C21 C22 109.4(6)
C21 C22 H22A 108.6
C21 C22 H22B 108.6
H22A C22 H22B 107.6
O6 C22 C21 114.8(6)
O6 C22 H22A 108.6
O6 C22 H22B 108.6
C5 N1 H1A 120.8
C9 N1 C5 118.5(5)
C9 N1 H1A 120.8
C9 N2 C10 108.0(4)
C9 N2 H2A 126.0
C10 N2 H2A 126.0
C18 O3 C19 117.8(4)
C20 O4 H4A 109.5
C21 O5 H5 109.5
C22 O6 H6 109.5

loop_
_geom_bond_atom_site_label_1
_geom_bond_atom_site_label_2
_geom_bond_distance
C1 H1 0.9300
C1 C2 1.371(9)
C1 C6 1.413(7)
C2 H2 0.9300
C2 C3 1.387(9)
C3 H3 0.9300
C3 C4 1.372(9)
C4 H4 0.9300
C4 C5 1.394(8)
C5 C6 1.405(7)
C5 N1 1.384(7)
C6 C7 1.472(7)
C7 C8 1.434(7)
C7 O1 1.245(6)
C8 C9 1.391(7)
C8 C11 1.447(7)
C9 N1 1.352(6)
C9 N2 1.333(6)
C10 C11 1.376(7)
C10 C18 1.455(7)
C10 N2 1.404(6)
C11 C12 1.472(7)
C12 C13 1.383(7)
C12 C17 1.386(7)
C13 H13 0.9300
C13 C14 1.401(8)
C14 H14 0.9300
C14 C15 1.359(9)
C15 H15 0.9300
C15 C16 1.375(9)
C16 H16 0.9300
C16 C17 1.368(8)
C17 H17 0.9300
C18 O2 1.210(6)
C18 O3 1.344(6)
C19 H19A 0.9700
C19 H19B 0.9700
C19 C20 1.490(8)
C19 O3 1.453(6)
C20 H20A 0.9700
C20 H20B 0.9700
C20 O4 1.423(8)
C21 H21A 0.9700
C21 H21B 0.9700
C21 C22 1.443(10)
C21 O5 1.430(9)
C22 H22A 0.9700
C22 H22B 0.9700
C22 O6 1.419(8)
N1 H1A 0.8600
N2 H2A 0.8600
O4 H4A 0.8200
O5 H5 0.8200
O6 H6 0.8200

loop_
_geom_torsion_atom_site_label_1
_geom_torsion_atom_site_label_2
_geom_torsion_atom_site_label_3
_geom_torsion_atom_site_label_4
_geom_torsion
C1 C2 C3 C4 -3.1(9)
C1 C6 C7 C8 -172.1(5)
C1 C6 C7 O1 8.1(7)
C2 C1 C6 C5 1.8(8)
C2 C1 C6 C7 -178.0(5)
C2 C3 C4 C5 1.1(9)
C3 C4 C5 C6 2.3(8)
C3 C4 C5 N1 -178.9(5)
C4 C5 C6 C1 -3.7(7)
C4 C5 C6 C7 176.1(5)
C4 C5 N1 C9 177.7(5)
C5 C6 C7 C8 8.1(7)
C5 C6 C7 O1 -171.7(5)
C6 C1 C2 C3 1.5(9)
C6 C5 N1 C9 -3.5(7)
C6 C7 C8 C9 -7.5(7)
C6 C7 C8 C11 174.8(5)
C7 C8 C9 N1 2.0(8)
C7 C8 C9 N2 -176.0(4)
C7 C8 C11 C10 176.3(5)
C7 C8 C11 C12 -2.1(9)
C8 C9 N1 C5 4.0(8)
C8 C9 N2 C10 -1.9(6)
C8 C11 C12 C13 -59.5(7)
C8 C11 C12 C17 118.1(6)
C9 C8 C11 C10 -1.6(6)
C9 C8 C11 C12 -180.0(5)
C10 C11 C12 C13 122.6(6)
C10 C11 C12 C17 -59.9(8)
C10 C18 O3 C19 175.3(5)
C11 C8 C9 N1 -179.8(5)
C11 C8 C9 N2 2.2(6)
C11 C10 C18 O2 -3.5(10)
C11 C10 C18 O3 175.9(6)
C11 C10 N2 C9 0.8(6)
C11 C12 C13 C14 178.8(5)
C11 C12 C17 C16 -178.0(5)
C12 C13 C14 C15 -0.8(9)
C13 C12 C17 C16 -0.5(8)
C13 C14 C15 C16 -0.3(10)
C14 C15 C16 C17 1.0(9)
C15 C16 C17 C12 -0.6(9)
C17 C12 C13 C14 1.2(8)
C18 C10 C11 C8 177.0(5)
C18 C10 C11 C12 -4.8(9)
C18 C10 N2 C9 -176.1(5)
C20 C19 O3 C18 -172.2(5)
N1 C5 C6 C1 177.5(5)
N1 C5 C6 C7 -2.7(7)
N1 C9 N2 C10 -179.9(5)
N2 C9 N1 C5 -178.3(5)
N2 C10 C11 C8 0.6(6)
N2 C10 C11 C12 178.8(5)
N2 C10 C18 O2 172.6(5)
N2 C10 C18 O3 -8.0(6)
O1 C7 C8 C9 172.2(5)
O1 C7 C8 C11 -5.5(9)
O2 C18 O3 C19 -5.2(8)
O3 C19 C20 O4 62.9(6)
O5 C21 C22 O6 -64.1(9)
